data_7024541
loop_
_publ_author_name
'Prescimone, Alessandro'
'Sanchez-Benitez, Javier'
'Kamenev, Konstantin K.'
'Moggach, Stephen A.'
'Warren, John E.'
'Lennie, Alistair R.'
'Murrie, Mark'
'Parsons, Simon'
'Brechin, Euan K.'

_publ_section_title
;
 High pressure studies of hydroxo-bridged Cu(II) dimers.
;
_journal_issue 1
_journal_name_full 'Dalton transactions (Cambridge, England : 2003)'
_journal_page_first 113
_journal_page_last 123
_journal_paper_doi 10.1039/b918287j
_journal_volume 39
_journal_year 2010
_chemical_compound_source 'Alessandro Prescimone'
_chemical_formula_moiety '[Cu2(OH)2(H2O)2(tmen)2][ClO4]2'
_chemical_formula_sum 'C12 H38 Cl2 Cu2 N4 O12'
_chemical_formula_weight 628.46
_space_group_IT_number 14
_symmetry_cell_setting monoclinic
_symmetry_space_group_name_Hall '-P 2ybc'
_symmetry_space_group_name_H-M 'P 1 21/c 1'
_atom_sites_solution_hydrogens geom
_atom_sites_solution_primary 'From ambient pressure structure'
_audit_creation_date 09-07-13
_audit_creation_method CRYSTALS_ver_12.86
_cell_angle_alpha 90
_cell_angle_beta 108.311(2)
_cell_angle_gamma 90
_cell_formula_units_Z 2
_cell_length_a 7.5255(4)
_cell_length_b 14.4578(5)
_cell_length_c 11.1416(4)
_cell_measurement_reflns_used 3198
_cell_measurement_temperature 300
_cell_measurement_theta_max 16
_cell_measurement_theta_min 3
_cell_volume 1150.85(8)
_computing_cell_refinement 'Apex2 (Bruker AXS, 2006)'
_computing_data_collection 'Apex2 (Bruker AXS, 2006)'
_computing_data_reduction 'Apex2 (Bruker AXS, 2006)'
_computing_molecular_graphics 'CAMERON (Watkin et al., 1996)'
_computing_publication_material 'CRYSTALS (Betteridge et al., 2003)'
_computing_structure_refinement 'CRYSTALS (Betteridge et al., 2003)'
_computing_structure_solution 'SIR92 (Altomare et al., 1994)'
_diffrn_ambient_pressure 1200000
_diffrn_ambient_temperature 300
_diffrn_measured_fraction_theta_full 0.716
_diffrn_measured_fraction_theta_max 0.570
_diffrn_measurement_device 'Bruker SMART APEX-II on Station 9.8, SRS'
_diffrn_measurement_device_type Area
_diffrn_measurement_method \w
_diffrn_radiation_monochromator silicon
_diffrn_radiation_type Synchrotron
_diffrn_radiation_wavelength 0.48690
_diffrn_reflns_av_R_equivalents 0.071
_diffrn_reflns_limit_h_max 8
_diffrn_reflns_limit_h_min -8
_diffrn_reflns_limit_k_max 19
_diffrn_reflns_limit_k_min -19
_diffrn_reflns_limit_l_max 14
_diffrn_reflns_limit_l_min -14
_diffrn_reflns_number 11994
_diffrn_reflns_theta_full 15.278
_diffrn_reflns_theta_max 20.370
_diffrn_reflns_theta_min 1.634
_diffrn_standards_number 0
_exptl_absorpt_coefficient_mu 2.145
_exptl_absorpt_correction_T_max 0.84
_exptl_absorpt_correction_T_min 0.18
_exptl_absorpt_correction_type multi-scan
_exptl_absorpt_process_details 'SADABS (Siemens, 1996)'
_exptl_crystal_colour blue
_exptl_crystal_density_diffrn 1.802
_exptl_crystal_density_method 'not measured'
_exptl_crystal_description block
_exptl_crystal_F_000 644
_exptl_crystal_size_max 0.12
_exptl_crystal_size_mid 0.10
_exptl_crystal_size_min 0.08
_refine_diff_density_max 1.86
_refine_diff_density_min -1.10
_refine_ls_extinction_method None
_refine_ls_goodness_of_fit_ref 1.1199
_refine_ls_hydrogen_treatment constr
_refine_ls_matrix_type full
_refine_ls_number_parameters 113
_refine_ls_number_reflns 1156
_refine_ls_number_restraints 42
_refine_ls_R_factor_all 0.1758
_refine_ls_R_factor_gt 0.1248
_refine_ls_shift/su_max 0.000138
_refine_ls_structure_factor_coef F
_refine_ls_weighting_details
;
Method, part 1, Chebychev polynomial, (Watkin, 1994, Prince, 1982)
[weight] = 1.0/[A~0~*T~0~(x)+A~1~*T~1~(x) ... +A~n-1~]*T~n-1~(x)]
where A~i~ are the Chebychev coefficients listed below and x= Fcalc/Fmax
Method = Robust Weighting (Prince, 1982)
W = [weight] * [1-(deltaF/6*sigmaF)^2^]^2^
A~i~ are:
2.89 0.697 1.11 -0.463 -0.213
;
_refine_ls_weighting_scheme calc
_refine_ls_wR_factor_all 0.1804
_refine_ls_wR_factor_gt 0.1472
_refine_ls_wR_factor_ref 0.1472
_reflns_limit_h_max 8
_reflns_limit_h_min -7
_reflns_limit_k_max 19
_reflns_limit_k_min 0
_reflns_limit_l_max 14
_reflns_limit_l_min 0
_reflns_number_gt 1156
_reflns_number_total 2004
_reflns_threshold_expression I>2.0\s(I)
_oxford_diffrn_Wilson_B_factor 0.00
_oxford_diffrn_Wilson_scale 0.00
_oxford_refine_ls_r_factor_ref 0.1248
_oxford_refine_ls_scale 0.925(8)
_oxford_reflns_number_all 1971
_oxford_reflns_threshold_expression_ref I>2.0\s(I)
_oxford_structure_analysis_title 'cu2005 in P2(1)/c'
_cod_data_source_file b918287j.txt
_cod_data_source_block cu2005
_cod_depositor_comments
;
The following automatic conversions were performed:

'_symmetry_cell_setting' value 'Monoclinic' changed to 'monoclinic'
according to /home/saulius/struct/CIF-dictionaries/cif_core.dic
dictionary named 'cif_core.dic' version 2.4.2 from 2011-04-26.

Automatic conversion script
Id: cif_fix_values 1891 2012-01-12 08:04:46Z andrius 
;
_cod_original_sg_symbol_H-M 'P 1 21/c 1 '
_cod_original_formula_sum 'C12 H38 Cl2 Cu2 N4 O12.00'
_cod_database_code 7024541

loop_
_symmetry_equiv_pos_as_xyz
x,y,z
-x,-y,-z
-x,y+1/2,-z+1/2
x,-y+1/2,z+1/2

loop_
_atom_site_label
_atom_site_type_symbol
_atom_site_fract_x
_atom_site_fract_y
_atom_site_fract_z
_atom_site_U_iso_or_equiv
_atom_site_occupancy
_atom_site_adp_type
_atom_site_refinement_flags_posn
_atom_site_refinement_flags_adp
_oxford_atom_site_special_shape
Cu1 Cu 1.0030(4) 0.56047(14) 0.89463(15) 0.0807 1.0000 Uani . . .
N11 N 1.1781(16) 0.6558(6) 0.8636(8) 0.0410 1.0000 Uani . U .
N21 N 0.8708(16) 0.5617(6) 0.7057(9) 0.0385 1.0000 Uani . U .
C11 C 1.092(2) 0.6906(9) 0.7381(12) 0.0575 1.0000 Uani . U .
C21 C 1.000(2) 0.6148(9) 0.6510(13) 0.0519 1.0000 Uani . U .
C31 C 1.208(2) 0.7358(8) 0.9522(12) 0.0548 1.0000 Uani . U .
C41 C 1.361(3) 0.6113(9) 0.8751(16) 0.0618 1.0000 Uani . U .
C51 C 0.843(2) 0.4677(8) 0.6505(13) 0.0575 1.0000 Uani . U .
C61 C 0.693(2) 0.6079(10) 0.6746(16) 0.0587 1.0000 Uani . U .
Cl1 Cl 0.6300(5) 0.6324(2) 0.2826(3) 0.0560 1.0000 Uani . . .
O1 O 0.659(2) 0.5526(7) 0.3577(11) 0.0836 1.0000 Uani . . .
O10 O 0.844(3) 0.4715(9) 0.9350(15) 0.102(4) 1.0000 Uiso . . .
O11 O 0.824(4) 0.6594(17) 0.996(3) 0.181(9) 1.0000 Uiso . . .
O100 O 0.632(3) 0.6693(9) 0.2702(16) 0.098(5) 3.0000 Uiso . . Annulus
H101 H 0.7441 0.4598 0.8845 0.1520 1.0000 Uiso R . .
H111 H 1.1813 0.7216 0.7086 0.0704 1.0000 Uiso R . .
H112 H 0.9964 0.7329 0.7407 0.0704 1.0000 Uiso R . .
H211 H 1.0959 0.5745 0.6434 0.0663 1.0000 Uiso R . .
H212 H 0.9325 0.6386 0.5701 0.0663 1.0000 Uiso R . .
H311 H 1.2677 0.7146 1.0359 0.0630 1.0000 Uiso R . .
H312 H 1.2839 0.7815 0.9310 0.0630 1.0000 Uiso R . .
H313 H 1.0899 0.7617 0.9468 0.0630 1.0000 Uiso R . .
H411 H 1.4121 0.5898 0.9596 0.0796 1.0000 Uiso R . .
H412 H 1.4451 0.6541 0.8571 0.0796 1.0000 Uiso R . .
H413 H 1.3423 0.5605 0.8185 0.0796 1.0000 Uiso R . .
H511 H 0.7605 0.4348 0.6846 0.0629 1.0000 Uiso R . .
H512 H 0.9590 0.4360 0.6704 0.0629 1.0000 Uiso R . .
H513 H 0.7889 0.4717 0.5612 0.0629 1.0000 Uiso R . .
H611 H 0.6122 0.5748 0.7094 0.0789 1.0000 Uiso R . .
H612 H 0.7105 0.6689 0.7081 0.0789 1.0000 Uiso R . .
H613 H 0.6397 0.6107 0.5852 0.0789 1.0000 Uiso R . .

loop_
_atom_site_aniso_label
_atom_site_aniso_U_11
_atom_site_aniso_U_22
_atom_site_aniso_U_33
_atom_site_aniso_U_23
_atom_site_aniso_U_13
_atom_site_aniso_U_12
Cu1 0.112(2) 0.0938(15) 0.0305(8) 0.0046(7) 0.0145(10) -0.0685(14)
N11 0.057(8) 0.045(5) 0.030(4) 0.000(3) 0.027(5) -0.016(4)
N21 0.043(7) 0.052(6) 0.031(5) -0.004(3) 0.027(5) -0.011(4)
C11 0.057(10) 0.072(9) 0.046(7) 0.004(5) 0.020(7) -0.006(6)
C21 0.053(10) 0.070(9) 0.038(6) -0.001(5) 0.021(7) -0.023(6)
C31 0.067(10) 0.039(7) 0.057(7) -0.005(5) 0.017(7) 0.002(5)
C41 0.070(12) 0.053(8) 0.075(10) -0.012(6) 0.041(9) 0.000(7)
C51 0.068(11) 0.042(7) 0.053(7) -0.002(5) 0.005(7) -0.004(5)
C61 0.046(10) 0.063(9) 0.079(10) -0.009(6) 0.036(8) -0.004(6)
Cl1 0.041(2) 0.067(2) 0.061(2) 0.0181(13) 0.0180(17) 0.0104(13)
O1 0.115(12) 0.073(7) 0.060(7) 0.011(5) 0.023(7) 0.021(6)

loop_
_atom_type_symbol
_atom_type_scat_dispersion_real
_atom_type_scat_dispersion_imag
_atom_type_scat_Cromer_Mann_a1
_atom_type_scat_Cromer_Mann_b1
_atom_type_scat_Cromer_Mann_a2
_atom_type_scat_Cromer_Mann_b2
_atom_type_scat_Cromer_Mann_a3
_atom_type_scat_Cromer_Mann_b3
_atom_type_scat_Cromer_Mann_a4
_atom_type_scat_Cromer_Mann_b4
_atom_type_scat_Cromer_Mann_c
_atom_type_scat_source
C 0.0010 0.0010 2.3100 20.8439 1.0200 10.2075 1.5886 0.5687 0.8650 51.6512 0.2156 'International Tables Vol C 4.2.6.8 and 6.1.1.4'
H 0.0000 0.0000 0.4930 10.5109 0.3229 26.1257 0.1402 3.1424 0.0408 57.7998 0.0030 'International Tables Vol C 4.2.6.8 and 6.1.1.4'
N 0.0020 0.0010 12.2126 0.0057 3.1322 9.8933 2.0125 28.9975 1.1663 0.5826 -11.5290 'International Tables Vol C 4.2.6.8 and 6.1.1.4'
O 0.0040 0.0030 3.0485 13.2771 2.2868 5.7011 1.5463 0.3239 0.8670 32.9089 0.2508 'International Tables Vol C 4.2.6.8 and 6.1.1.4'
Cl 0.0780 0.0740 11.4604 0.0104 7.1964 1.1662 6.2556 18.5194 1.6455 47.7784 -9.5574 'International Tables Vol C 4.2.6.8 and 6.1.1.4'
Cu 0.2950 0.6400 13.3380 3.5828 7.1676 0.2470 5.6158 11.3966 1.6735 64.8126 1.1910 'International Tables Vol C 4.2.6.8 and 6.1.1.4'

loop_
_geom_angle_atom_site_label_1
_geom_angle_site_symmetry_1
_geom_angle_atom_site_label_2
_geom_angle_atom_site_label_3
_geom_angle_site_symmetry_3
_geom_angle
_geom_angle_publ_flag
Cu1 2_767 Cu1 O10 2_767 39.7(5) yes
Cu1 2_767 Cu1 N11 . 136.1(3) yes
O10 2_767 Cu1 N11 . 96.4(6) yes
Cu1 2_767 Cu1 N21 . 135.2(3) yes
O10 2_767 Cu1 N21 . 164.8(6) yes
N11 . Cu1 N21 . 87.1(4) yes
Cu1 2_767 Cu1 O10 . 40.6(4) yes
O10 2_767 Cu1 O10 . 80.3(7) yes
N11 . Cu1 O10 . 176.5(5) yes
N21 . Cu1 O10 . 96.4(5) yes
Cu1 2_767 Cu1 O11 . 80.4(7) yes
O10 2_767 Cu1 O11 . 86.1(8) yes
N11 . Cu1 O11 . 99.3(7) yes
N21 . Cu1 O11 . 108.0(7) yes
O10 . Cu1 O11 . 79.1(9) yes
Cu1 . N11 C11 . 106.7(8) yes
Cu1 . N11 C31 . 112.9(9) yes
C11 . N11 C31 . 107.6(10) yes
Cu1 . N11 C41 . 109.1(8) yes
C11 . N11 C41 . 111.1(13) yes
C31 . N11 C41 . 109.6(10) yes
Cu1 . N21 C21 . 104.8(7) yes
Cu1 . N21 C51 . 112.5(7) yes
C21 . N21 C51 . 108.9(12) yes
Cu1 . N21 C61 . 111.8(10) yes
C21 . N21 C61 . 109.6(11) yes
C51 . N21 C61 . 109.0(10) yes
N11 . C11 C21 . 110.7(11) yes
N11 . C11 H111 . 110.4 no
C21 . C11 H111 . 110.9 no
N11 . C11 H112 . 108.1 no
C21 . C11 H112 . 107.2 no
H111 . C11 H112 . 109.5 no
N21 . C21 C11 . 109.7(13) yes
N21 . C21 H211 . 109.1 no
C11 . C21 H211 . 107.6 no
N21 . C21 H212 . 110.2 no
C11 . C21 H212 . 110.7 no
H211 . C21 H212 . 109.5 no
N11 . C31 H311 . 109.1 no
N11 . C31 H312 . 110.6 no
H311 . C31 H312 . 109.5 no
N11 . C31 H313 . 108.7 no
H311 . C31 H313 . 109.5 no
H312 . C31 H313 . 109.5 no
N11 . C41 H411 . 107.6 no
N11 . C41 H412 . 111.0 no
H411 . C41 H412 . 109.5 no
N11 . C41 H413 . 109.7 no
H411 . C41 H413 . 109.5 no
H412 . C41 H413 . 109.5 no
N21 . C51 H511 . 108.6 no
N21 . C51 H512 . 110.1 no
H511 . C51 H512 . 109.5 no
N21 . C51 H513 . 109.7 no
H511 . C51 H513 . 109.5 no
H512 . C51 H513 . 109.5 no
N21 . C61 H611 . 109.6 no
N21 . C61 H612 . 109.6 no
H611 . C61 H612 . 109.5 no
N21 . C61 H613 . 109.2 no
H611 . C61 H613 . 109.5 no
H612 . C61 H613 . 109.5 no
Cu1 2_767 O10 Cu1 . 99.7(7) yes
Cu1 2_767 O10 H101 . 140.6 no
Cu1 . O10 H101 . 119.8 no

loop_
_geom_bond_atom_site_label_1
_geom_bond_atom_site_label_2
_geom_bond_site_symmetry_2
_geom_bond_distance
_geom_bond_publ_flag
Cu1 Cu1 2_767 2.939(3) yes
Cu1 O10 2_767 1.941(15) yes
Cu1 N11 . 2.011(10) yes
Cu1 N21 . 2.026(9) yes
Cu1 O10 . 1.905(18) yes
Cu1 O11 . 2.47(3) yes
N11 C11 . 1.435(15) yes
N11 C31 . 1.490(14) yes
N11 C41 . 1.49(2) yes
N21 C21 . 1.511(18) yes
N21 C51 . 1.481(14) yes
N21 C61 . 1.435(19) yes
C11 C21 . 1.482(18) yes
C11 H111 . 0.950 no
C11 H112 . 0.950 no
C21 H211 . 0.950 no
C21 H212 . 0.950 no
C31 H311 . 0.950 no
C31 H312 . 0.950 no
C31 H313 . 0.950 no
C41 H411 . 0.950 no
C41 H412 . 0.950 no
C41 H413 . 0.950 no
C51 H511 . 0.950 no
C51 H512 . 0.950 no
C51 H513 . 0.950 no
C61 H611 . 0.950 no
C61 H612 . 0.950 no
C61 H613 . 0.950 no
Cl1 O1 . 1.401(11) yes
O10 H101 . 0.803 no

loop_
_geom_hbond_atom_site_label_D
_geom_hbond_atom_site_label_H
_geom_hbond_atom_site_label_A
_geom_hbond_site_symmetry_A
_geom_hbond_angle_DHA
_geom_hbond_distance_DH
_geom_hbond_distance_HA
_geom_hbond_distance_DA
_geom_hbond_publ_flag
C41 H413 O1 2_766 166 0.95 2.55 3.48(2) yes
C51 H513 O1 . 155 0.95 2.46 3.35(2) yes
C61 H612 O100 4_565 160 0.95 2.56 3.47(2) yes

loop_
_atom_site_oxford_special_label
_atom_site_oxford_special_uiso
_atom_site_oxford_special_size
_atom_site_oxford_special_declination
_atom_site_oxford_special_azimuth
O100 0.098(5) 1.349(13) 0.6083 -0.7930
